data_7060601
loop_
_publ_author_name
'Chen, Xiang'
'Guo, Zhaoqi'
'Zhang, Cong'
'Zhang, Jianguo'
'Ma, Haixia'

_publ_section_title
;
 Boosting intermolecular interactions of fused cyclic explosives: the way
 to thermostable and insensitive energetic materials with high density
;
_journal_issue 21
_journal_name_full 'New Journal of Chemistry'
_journal_page_first 9358
_journal_page_last 9367
_journal_paper_doi 10.1039/D1NJ00924A
_journal_volume 45
_journal_year 2021
_chemical_formula_moiety 'C3 H3 N7 O'
_chemical_formula_sum 'C3 H3 N7 O'
_chemical_formula_weight 153.12
_space_group_crystal_system monoclinic
_space_group_IT_number 14
_space_group_name_Hall '-P 2yn'
_space_group_name_H-M_alt 'P 1 21/n 1'
_atom_sites_solution_hydrogens mixed
_atom_sites_solution_primary direct
_audit_creation_date 2021-03-23
_audit_creation_method
;
Olex2 1.2
(compiled 2018.05.29 svn.r3508 for OlexSys, GUI svn.r5506)
;
_audit_update_record
;
2021-03-31 deposited with the CCDC.	2021-04-19 downloaded from the CCDC.
;
_cell_angle_alpha 90
_cell_angle_beta 97.998(12)
_cell_angle_gamma 90
_cell_formula_units_Z 8
_cell_length_a 8.621(3)
_cell_length_b 14.613(5)
_cell_length_c 8.627(3)
_cell_measurement_reflns_used 3324
_cell_measurement_temperature 141(2)
_cell_measurement_theta_max 26.104
_cell_measurement_theta_min 2.760
_cell_volume 1076.2(6)
_computing_cell_refinement 'SAINT V8.38A (?, 2016)'
_computing_data_collection 'Bruker APEX3 Bruker-AXS, Madison WI'
_computing_data_reduction 'SAINT V8.38A (?, 2016)'
_computing_molecular_graphics 'Olex2 (Dolomanov et al., 2009)'
_computing_publication_material 'Olex2 (Dolomanov et al., 2009)'
_computing_structure_refinement 'ShelXL (Sheldrick, 2015)'
_computing_structure_solution 'ShelXS (Sheldrick, 2008)'
_diffrn_ambient_temperature 141.0
_diffrn_measured_fraction_theta_full 0.997
_diffrn_measured_fraction_theta_max 0.990
_diffrn_measurement_device_type 'CCD area detector'
_diffrn_measurement_method 'phi and omega scans'
_diffrn_radiation_monochromator graphite
_diffrn_radiation_type MoK\a
_diffrn_radiation_wavelength 0.71073
_diffrn_reflns_av_R_equivalents 0.0602
_diffrn_reflns_av_unetI/netI 0.0394
_diffrn_reflns_Laue_measured_fraction_full 0.997
_diffrn_reflns_Laue_measured_fraction_max 0.990
_diffrn_reflns_limit_h_max 10
_diffrn_reflns_limit_h_min -10
_diffrn_reflns_limit_k_max 18
_diffrn_reflns_limit_k_min -18
_diffrn_reflns_limit_l_max 10
_diffrn_reflns_limit_l_min -9
_diffrn_reflns_number 12102
_diffrn_reflns_point_group_measured_fraction_full 0.997
_diffrn_reflns_point_group_measured_fraction_max 0.990
_diffrn_reflns_theta_full 25.242
_diffrn_reflns_theta_max 26.453
_diffrn_reflns_theta_min 2.384
_exptl_absorpt_coefficient_mu 0.153
_exptl_absorpt_correction_T_max 0.0195
_exptl_absorpt_correction_T_min 0.0054
_exptl_absorpt_correction_type multi-scan
_exptl_absorpt_process_details
'SADABS-2016/2 (Bruker,2016/2) was used for absorption correction. wR2(int) was 0.0920 before and 0.0620 after correction. The Ratio of minimum to maximum transmission is 0.2769. The \l/2 correction factor is Not present.'
_exptl_crystal_colour brown
_exptl_crystal_colour_primary brown
_exptl_crystal_density_diffrn 1.890
_exptl_crystal_description block
_exptl_crystal_F_000 624
_exptl_crystal_size_max 0.21
_exptl_crystal_size_mid 0.2
_exptl_crystal_size_min 0.15
_refine_diff_density_max 0.206
_refine_diff_density_min -0.187
_refine_diff_density_rms 0.045
_refine_ls_extinction_method none
_refine_ls_goodness_of_fit_ref 1.099
_refine_ls_hydrogen_treatment mixed
_refine_ls_matrix_type full
_refine_ls_number_parameters 216
_refine_ls_number_reflns 2197
_refine_ls_number_restraints 0
_refine_ls_restrained_S_all 1.099
_refine_ls_R_factor_all 0.0601
_refine_ls_R_factor_gt 0.0385
_refine_ls_shift/su_max 0.000
_refine_ls_shift/su_mean 0.000
_refine_ls_structure_factor_coef Fsqd
_refine_ls_weighting_details 'w=1/[\s^2^(Fo^2^)+(0.0341P)^2^+0.3027P] where P=(Fo^2^+2Fc^2^)/3'
_refine_ls_weighting_scheme calc
_refine_ls_wR_factor_gt 0.0847
_refine_ls_wR_factor_ref 0.0994
_reflns_Friedel_coverage 0.000
_reflns_number_gt 1737
_reflns_number_total 2197
_reflns_threshold_expression 'I > 2\s(I)'
_cod_data_source_file d1nj00924a2.cif
_cod_data_source_block a
_cod_depositor_comments 'Adding full bibliography for 7060601--7060604.cif.'
_cod_database_code 7060601
_shelx_shelxl_version_number 2018/3
_shelx_space_group_comment
;
The symmetry employed for this shelxl refinement is uniquely defined
by the following loop, which should always be used as a source of
symmetry information in preference to the above space-group names.
They are only intended as comments.
;
_shelx_estimated_absorpt_t_max 0.977
_shelx_estimated_absorpt_t_min 0.969
_olex2_refinement_description
;
1. Twinned data refinement
 Scales: 0.482(2)
 0.518(2)
2. Fixed Uiso
 At 1.2 times of:
  All N(H) groups
3.a Aromatic/amide H refined with riding coordinates:
 N13(H13), N6(H6)
;
_olex2_submission_special_instructions 'No special instructions were received'

loop_
_space_group_symop_operation_xyz
'x, y, z'
'-x+1/2, y+1/2, -z+1/2'
'-x, -y, -z'
'x-1/2, -y-1/2, z-1/2'

loop_
_atom_site_label
_atom_site_type_symbol
_atom_site_fract_x
_atom_site_fract_y
_atom_site_fract_z
_atom_site_U_iso_or_equiv
_atom_site_adp_type
_atom_site_occupancy
_atom_site_site_symmetry_order
_atom_site_calc_flag
_atom_site_refinement_flags_posn
_atom_site_refinement_flags_adp
_atom_site_refinement_flags_occupancy
_atom_site_disorder_assembly
_atom_site_disorder_group
N12 N 0.0550(3) 0.95281(16) 0.1707(3) 0.0439(6) Uani 1 1 d . . . . .
O2 O 0.4582(2) 1.21448(13) 0.3064(2) 0.0479(5) Uani 1 1 d . . . . .
N10 N 0.4100(3) 1.06356(16) 0.3185(3) 0.0419(6) Uani 1 1 d . . . . .
O1 O 0.1821(2) 1.13080(13) -0.4498(2) 0.0437(5) Uani 1 1 d . . . . .
N9 N 0.1065(3) 1.11368(17) 0.1587(3) 0.0437(6) Uani 1 1 d . . . . .
N11 N 0.2895(3) 1.00255(18) 0.2748(3) 0.0402(5) Uani 1 1 d . . . . .
N3 N 0.1735(3) 0.97907(18) -0.4045(3) 0.0406(6) Uani 1 1 d . . . . .
N8 N 0.2128(3) 1.17306(16) 0.1950(3) 0.0422(6) Uani 1 1 d . . . . .
N5 N 0.3217(3) 0.86457(17) -0.0532(3) 0.0427(6) Uani 1 1 d . . . . .
N13 N 0.1474(3) 0.88329(17) 0.2368(3) 0.0418(6) Uani 1 1 d . . . . .
H13 H 0.116912 0.825830 0.237322 0.050 Uiso 1 1 calc R . . . .
N14 N 0.4077(3) 0.8636(2) 0.3726(3) 0.0458(6) Uani 1 1 d . . . . .
N2 N 0.3321(3) 1.02661(18) -0.0987(3) 0.0423(6) Uani 1 1 d . . . . .
N1 N 0.2927(3) 1.08742(18) -0.2037(3) 0.0424(6) Uani 1 1 d . . . . .
N7 N 0.1145(3) 0.7815(2) -0.4102(3) 0.0472(6) Uani 1 1 d . . . . .
C5 C 0.1457(3) 1.02457(19) 0.1973(3) 0.0397(6) Uani 1 1 d . . . . .
C2 C 0.2938(3) 0.9379(2) -0.1396(3) 0.0404(7) Uani 1 1 d . . . . .
C4 C 0.3669(3) 1.1482(2) 0.2762(3) 0.0409(7) Uani 1 1 d . . . . .
N4 N 0.2152(3) 0.91786(17) -0.2846(3) 0.0400(6) Uani 1 1 d . . . . .
N6 N 0.2535(3) 0.79685(17) -0.1477(3) 0.0428(6) Uani 1 1 d . . . . .
H6 H 0.252332 0.739039 -0.119291 0.051 Uiso 1 1 calc R . . . .
C1 C 0.2129(3) 1.0632(2) -0.3585(4) 0.0407(7) Uani 1 1 d . . . . .
C6 C 0.2895(3) 0.9122(2) 0.3007(3) 0.0394(6) Uani 1 1 d . . . . .
C3 C 0.1879(3) 0.82749(19) -0.2888(3) 0.0402(7) Uani 1 1 d . . . . .
H7A H 0.105(4) 0.722(3) -0.400(4) 0.050(9) Uiso 1 1 d . . . . .
H14A H 0.384(4) 0.804(3) 0.392(4) 0.063(11) Uiso 1 1 d . . . . .
H7B H 0.031(5) 0.813(2) -0.477(4) 0.069(12) Uiso 1 1 d . . . . .
H14B H 0.470(4) 0.889(2) 0.444(4) 0.054(10) Uiso 1 1 d . . . . .

loop_
_atom_site_aniso_label
_atom_site_aniso_U_11
_atom_site_aniso_U_22
_atom_site_aniso_U_33
_atom_site_aniso_U_23
_atom_site_aniso_U_13
_atom_site_aniso_U_12
N12 0.0458(14) 0.0403(14) 0.0453(16) 0.0010(11) 0.0053(11) -0.0003(12)
O2 0.0468(13) 0.0365(11) 0.0594(13) 0.0008(10) 0.0042(9) -0.0022(10)
N10 0.0428(14) 0.0375(13) 0.0456(15) -0.0003(11) 0.0065(10) -0.0051(11)
O1 0.0497(13) 0.0351(11) 0.0461(12) 0.0024(10) 0.0062(9) 0.0000(9)
N9 0.0467(15) 0.0403(13) 0.0449(14) -0.0010(12) 0.0086(11) 0.0015(12)
N11 0.0429(14) 0.0362(13) 0.0417(15) 0.0000(10) 0.0066(9) -0.0001(11)
N3 0.0438(14) 0.0364(13) 0.0418(15) 0.0035(11) 0.0065(11) 0.0010(11)
N8 0.0427(14) 0.0385(14) 0.0455(15) 0.0005(10) 0.0064(10) 0.0012(11)
N5 0.0436(15) 0.0408(14) 0.0438(14) -0.0001(12) 0.0063(10) 0.0012(11)
N13 0.0438(15) 0.0387(14) 0.0435(13) 0.0002(11) 0.0085(10) 0.0002(11)
N14 0.0469(16) 0.0400(16) 0.0488(16) -0.0011(13) 0.0010(12) -0.0018(12)
N2 0.0438(14) 0.0403(14) 0.0430(16) -0.0014(12) 0.0072(11) 0.0017(11)
N1 0.0442(15) 0.0389(14) 0.0444(14) -0.0015(11) 0.0072(12) -0.0005(11)
N7 0.0560(17) 0.0348(14) 0.0491(15) -0.0016(12) 0.0020(12) -0.0027(12)
C5 0.0402(16) 0.0387(15) 0.0403(17) 0.0004(13) 0.0055(12) 0.0011(12)
C2 0.0397(16) 0.0392(17) 0.0429(18) -0.0019(14) 0.0074(13) -0.0004(13)
C4 0.0427(17) 0.0413(16) 0.0394(16) 0.0037(13) 0.0080(12) 0.0015(13)
N4 0.0418(14) 0.0377(14) 0.0413(14) 0.0011(11) 0.0087(11) 0.0001(11)
N6 0.0488(15) 0.0347(13) 0.0456(14) 0.0006(12) 0.0089(11) -0.0004(11)
C1 0.0364(15) 0.0430(18) 0.0439(18) -0.0003(15) 0.0099(13) -0.0015(13)
C6 0.0417(17) 0.0390(16) 0.0376(15) -0.0002(12) 0.0063(11) 0.0020(12)
C3 0.0426(16) 0.0355(16) 0.0425(17) 0.0003(12) 0.0058(13) 0.0027(13)

loop_
_atom_type_symbol
_atom_type_description
_atom_type_scat_dispersion_real
_atom_type_scat_dispersion_imag
_atom_type_scat_source
C C 0.0033 0.0016 'International Tables Vol C Tables 4.2.6.8 and 6.1.1.4'
H H 0.0000 0.0000 'International Tables Vol C Tables 4.2.6.8 and 6.1.1.4'
N N 0.0061 0.0033 'International Tables Vol C Tables 4.2.6.8 and 6.1.1.4'
O O 0.0106 0.0060 'International Tables Vol C Tables 4.2.6.8 and 6.1.1.4'

loop_
_geom_angle_atom_site_label_1
_geom_angle_atom_site_label_2
_geom_angle_atom_site_label_3
_geom_angle
_geom_angle_site_symmetry_1
_geom_angle_site_symmetry_3
_geom_angle_publ_flag
C5 N12 N13 102.9(2) . . ?
C4 N10 N11 110.9(2) . . ?
N8 N9 C5 116.3(2) . . ?
C5 N11 N10 125.4(2) . . ?
C6 N11 N10 127.5(2) . . ?
C6 N11 C5 107.1(2) . . ?
C1 N3 N4 110.5(2) . . ?
N9 N8 C4 121.8(2) . . ?
C2 N5 N6 102.9(2) . . ?
N12 N13 H13 123.7 . . ?
C6 N13 N12 112.6(2) . . ?
C6 N13 H13 123.7 . . ?
C6 N14 H14A 115(2) . . ?
C6 N14 H14B 119(2) . . ?
H14A N14 H14B 115(3) . . ?
N1 N2 C2 116.3(2) . . ?
N2 N1 C1 121.6(2) . . ?
C3 N7 H7A 117(2) . . ?
C3 N7 H7B 117(2) . . ?
H7A N7 H7B 118(3) . . ?
N12 C5 N9 126.6(3) . . ?
N12 C5 N11 112.2(3) . . ?
N11 C5 N9 121.2(3) . . ?
N5 C2 N2 127.5(3) . . ?
N5 C2 N4 112.0(3) . . ?
N4 C2 N2 120.5(3) . . ?
O2 C4 N10 121.3(3) . . ?
O2 C4 N8 114.3(2) . . ?
N10 C4 N8 124.4(3) . . ?
C2 N4 N3 126.3(2) . . ?
C3 N4 N3 126.4(2) . . ?
C3 N4 C2 107.3(3) . . ?
N5 N6 H6 123.5 . . ?
C3 N6 N5 113.1(2) . . ?
C3 N6 H6 123.5 . . ?
O1 C1 N3 121.0(3) . . ?
O1 C1 N1 114.3(3) . . ?
N3 C1 N1 124.7(3) . . ?
N11 C6 N13 105.3(2) . . ?
N14 C6 N11 126.1(3) . . ?
N14 C6 N13 128.7(3) . . ?
N7 C3 N4 125.6(3) . . ?
N7 C3 N6 129.7(3) . . ?
N4 C3 N6 104.7(3) . . ?

loop_
_geom_bond_atom_site_label_1
_geom_bond_atom_site_label_2
_geom_bond_distance
_geom_bond_site_symmetry_2
_geom_bond_publ_flag
N12 N13 1.365(3) . ?
N12 C5 1.309(4) . ?
O2 C4 1.252(3) . ?
N10 N11 1.381(3) . ?
N10 C4 1.328(4) . ?
O1 C1 1.268(4) . ?
N9 N8 1.269(3) . ?
N9 C5 1.375(4) . ?
N11 C5 1.362(3) . ?
N11 C6 1.339(4) . ?
N3 N4 1.377(3) . ?
N3 C1 1.322(4) . ?
N8 C4 1.459(4) . ?
N5 C2 1.308(4) . ?
N5 N6 1.362(3) . ?
N13 H13 0.8800 . ?
N13 C6 1.340(4) . ?
N14 C6 1.323(4) . ?
N14 H14A 0.92(4) . ?
N14 H14B 0.85(3) . ?
N2 N1 1.281(3) . ?
N2 C2 1.372(4) . ?
N1 C1 1.458(4) . ?
N7 C3 1.328(4) . ?
N7 H7A 0.88(4) . ?
N7 H7B 0.98(4) . ?
C2 N4 1.369(4) . ?
N4 C3 1.341(4) . ?
N6 H6 0.8800 . ?
N6 C3 1.346(4) . ?

loop_
_geom_hbond_atom_site_label_D
_geom_hbond_atom_site_label_H
_geom_hbond_atom_site_label_A
_geom_hbond_distance_DH
_geom_hbond_distance_HA
_geom_hbond_distance_DA
_geom_hbond_angle_DHA
_geom_hbond_site_symmetry_A
_geom_hbond_publ_flag
N13 H13 O2 0.88 1.77 2.638(3) 167.3 2_545 yes
N13 H13 N8 0.88 2.69 3.323(4) 129.7 2_545 yes
N6 H6 O1 0.88 1.76 2.602(3) 160.7 2_544 yes
N6 H6 N1 0.88 2.69 3.321(4) 129.8 2_544 yes
N7 H7A N1 0.88(4) 2.29(4) 3.071(4) 149(3) 2_544 yes
N14 H14A N8 0.92(4) 2.17(4) 3.001(4) 149(3) 2_545 yes
N7 H7B O1 0.98(4) 2.03(4) 2.963(4) 160(3) 3_574 yes
N14 H14B O2 0.85(3) 2.63(3) 3.069(3) 114(3) 3_676 yes
N14 H14B N10 0.85(3) 2.27(3) 3.088(4) 163(3) 3_676 yes

loop_
_geom_torsion_atom_site_label_1
_geom_torsion_atom_site_label_2
_geom_torsion_atom_site_label_3
_geom_torsion_atom_site_label_4
_geom_torsion
_geom_torsion_site_symmetry_1
_geom_torsion_site_symmetry_2
_geom_torsion_site_symmetry_3
_geom_torsion_site_symmetry_4
_geom_torsion_publ_flag
N12 N13 C6 N11 -0.3(3) . . . . ?
N12 N13 C6 N14 -179.4(3) . . . . ?
N10 N11 C5 N12 179.8(3) . . . . ?
N10 N11 C5 N9 -1.8(4) . . . . ?
N10 N11 C6 N13 180.0(3) . . . . ?
N10 N11 C6 N14 -0.9(5) . . . . ?
N9 N8 C4 O2 -178.8(3) . . . . ?
N9 N8 C4 N10 0.2(4) . . . . ?
N11 N10 C4 O2 179.1(3) . . . . ?
N11 N10 C4 N8 0.2(4) . . . . ?
N3 N4 C3 N7 -0.4(5) . . . . ?
N3 N4 C3 N6 178.3(2) . . . . ?
N8 N9 C5 N12 -179.8(3) . . . . ?
N8 N9 C5 N11 2.0(4) . . . . ?
N5 C2 N4 N3 -177.5(2) . . . . ?
N5 C2 N4 C3 1.8(3) . . . . ?
N5 N6 C3 N7 178.7(3) . . . . ?
N5 N6 C3 N4 0.0(3) . . . . ?
N13 N12 C5 N9 -177.7(3) . . . . ?
N13 N12 C5 N11 0.7(3) . . . . ?
N2 N1 C1 O1 -179.7(2) . . . . ?
N2 N1 C1 N3 0.4(4) . . . . ?
N2 C2 N4 N3 3.4(4) . . . . ?
N2 C2 N4 C3 -177.3(3) . . . . ?
N1 N2 C2 N5 179.9(3) . . . . ?
N1 N2 C2 N4 -1.2(4) . . . . ?
C5 N12 N13 C6 -0.2(3) . . . . ?
C5 N9 N8 C4 -1.2(4) . . . . ?
C5 N11 C6 N13 0.7(3) . . . . ?
C5 N11 C6 N14 179.8(3) . . . . ?
C2 N5 N6 C3 1.0(3) . . . . ?
C2 N2 N1 C1 -0.5(4) . . . . ?
C2 N4 C3 N7 -179.8(3) . . . . ?
C2 N4 C3 N6 -1.1(3) . . . . ?
C4 N10 N11 C5 0.6(4) . . . . ?
C4 N10 N11 C6 -178.6(3) . . . . ?
N4 N3 C1 O1 -178.5(3) . . . . ?
N4 N3 C1 N1 1.4(4) . . . . ?
N6 N5 C2 N2 177.3(3) . . . . ?
N6 N5 C2 N4 -1.7(3) . . . . ?
C1 N3 N4 C2 -3.2(4) . . . . ?
C1 N3 N4 C3 177.5(3) . . . . ?
C6 N11 C5 N12 -0.9(3) . . . . ?
C6 N11 C5 N9 177.6(3) . . . . ?

loop_
_twin_individual_id
_twin_individual_mass_fraction_refined
1 0.482(2)
2 0.518(2)
